data_1518020
loop_
_publ_author_name
'Braunschweig, Holger'
'Celik, Mehmet Ali'
'Dewhurst, Rian D.'
'Heid, Magdalena'
'Hupp, Florian'
'Sen, Sakya S.'

_publ_section_title
;
 Stepwise isolation of low-valent, low-coordinate Sn and Pb mono- and
 dications in the coordination sphere of platinum
;
_journal_issue 1
_journal_name_full 'Chem. Sci.'
_journal_page_first 425
_journal_paper_doi 10.1039/C4SC02948H
_journal_volume 6
_journal_year 2015
_chemical_formula_moiety 'C72 H132 Cl2 P4 Pb2 Pt2, 2(C24 H12 B Cl8)'
_chemical_formula_sum 'C120 H156 B2 Cl18 P4 Pb2 Pt2'
_chemical_formula_weight 3186.61
_chemical_name_common
;
?
;
_chemical_name_systematic
; 
?
;
_space_group_IT_number 2
_symmetry_cell_setting triclinic
_symmetry_space_group_name_Hall '-P 1'
_symmetry_space_group_name_H-M 'P -1'
_atom_sites_solution_hydrogens geom
_atom_sites_solution_primary direct
_atom_sites_solution_secondary difmap
_audit_creation_method SHELXL-97
_cell_angle_alpha 109.785(2)
_cell_angle_beta 90.439(2)
_cell_angle_gamma 90.796(2)
_cell_formula_units_Z 1
_cell_length_a 10.5092(6)
_cell_length_b 15.3892(10)
_cell_length_c 20.0776(12)
_cell_measurement_temperature 100(2)
_cell_volume 3054.9(3)
_computing_cell_refinement 'Saint+ ver. 7.68A (Bruker AXS)'
_computing_data_collection 'APEX2 ver. 2010.3 (Bruker AXS)'
_computing_data_reduction 'Saint+ ver. 7.68A (Bruker AXS)'
_computing_molecular_graphics 'XP ver. 5.1 (Bruker AXS, 1998)'
_computing_publication_material 'SHELXL-97 (Sheldrick, 2008)'
_computing_structure_refinement 'SHELXL-97 (Sheldrick, 1997)'
_computing_structure_solution 'SHELXS-97 (Sheldrick, 1990)'
_diffrn_ambient_temperature 100(2)
_diffrn_detector_area_resol_mean 8.333
_diffrn_measured_fraction_theta_full 1.000
_diffrn_measured_fraction_theta_max 1.000
_diffrn_measurement_device_type 'Bruker X8-APEX II'
_diffrn_measurement_method '\f and \w scans'
_diffrn_radiation_monochromator 'multi-layer mirror'
_diffrn_radiation_source 'rotating anode'
_diffrn_radiation_type MoK\a
_diffrn_radiation_wavelength 0.71073
_diffrn_reflns_av_R_equivalents 0.0323
_diffrn_reflns_av_sigmaI/netI 0.0299
_diffrn_reflns_limit_h_max 13
_diffrn_reflns_limit_h_min -13
_diffrn_reflns_limit_k_max 19
_diffrn_reflns_limit_k_min -19
_diffrn_reflns_limit_l_max 25
_diffrn_reflns_limit_l_min -25
_diffrn_reflns_number 58065
_diffrn_reflns_theta_full 26.37
_diffrn_reflns_theta_max 26.37
_diffrn_reflns_theta_min 1.08
_exptl_absorpt_coefficient_mu 5.523
_exptl_absorpt_correction_T_max 0.7456
_exptl_absorpt_correction_T_min 0.6086
_exptl_absorpt_correction_type multi-scan
_exptl_absorpt_process_details 'Sadabs 2008/1 (Bruker 2008)'
_exptl_crystal_colour orange
_exptl_crystal_density_diffrn 1.732
_exptl_crystal_density_method 'not measured'
_exptl_crystal_description block
_exptl_crystal_F_000 1572
_exptl_crystal_size_max 0.25
_exptl_crystal_size_mid 0.12
_exptl_crystal_size_min 0.06
_refine_diff_density_max 1.068
_refine_diff_density_min -0.798
_refine_diff_density_rms 0.098
_refine_ls_extinction_method none
_refine_ls_goodness_of_fit_ref 1.049
_refine_ls_hydrogen_treatment constr
_refine_ls_matrix_type full
_refine_ls_number_parameters 677
_refine_ls_number_reflns 12492
_refine_ls_number_restraints 18
_refine_ls_restrained_S_all 1.049
_refine_ls_R_factor_all 0.0275
_refine_ls_R_factor_gt 0.0209
_refine_ls_shift/su_max 0.002
_refine_ls_shift/su_mean 0.000
_refine_ls_structure_factor_coef Fsqd
_refine_ls_weighting_details 'calc w=1/[\s^2^(Fo^2^)+(0.0171P)^2^+2.7796P] where P=(Fo^2^+2Fc^2^)/3'
_refine_ls_weighting_scheme calc
_refine_ls_wR_factor_gt 0.0435
_refine_ls_wR_factor_ref 0.0454
_reflns_number_gt 10951
_reflns_number_total 12492
_reflns_threshold_expression >2sigma(I)
_cod_data_source_file c4sc02948h2.cif
_cod_data_source_block 5
_cod_depositor_comments
;
The following automatic conversions were performed:

'_symmetry_cell_setting' value 'Triclinic' changed to 'triclinic'
according to
/usr/data/users/saulius/crontab/automatic-downloads/rss-feeds/RSC/lib/dictionaries/cif_core.dic
dictionary named 'cif_core.dic' version 2.4.2 from 2011-04-26.

Automatic conversion script
Id: cif_fix_values 2827 2014-09-09 07:05:25Z andrius 

 Adding full bibliography for 1518019--1518027.cif.
;
_cod_original_sg_symbol_H-M P-1
_cod_database_code 1518020

loop_
_symmetry_equiv_pos_as_xyz
'x, y, z'
'-x, -y, -z'

loop_
_atom_site_label
_atom_site_type_symbol
_atom_site_fract_x
_atom_site_fract_y
_atom_site_fract_z
_atom_site_U_iso_or_equiv
_atom_site_adp_type
_atom_site_occupancy
_atom_site_symmetry_multiplicity
_atom_site_calc_flag
_atom_site_refinement_flags
_atom_site_disorder_assembly
_atom_site_disorder_group
Pt1 Pt 0.529977(10) -0.032098(8) 0.297740(5) 0.00961(3) Uani 1 1 d . . .
Pb1 Pb 0.386607(10) -0.001168(8) 0.408536(5) 0.01175(3) Uani 0.9795(3) 1 d PU . 1
Pb2 Pb 0.5383(5) 0.0076(4) 0.3957(2) 0.0084(10) Uani 0.0205(3) 1 d PU . 2
Cl1 Cl 0.51466(7) 0.11681(5) 0.52895(4) 0.01732(16) Uani 1 1 d . . .
P1 P 0.49130(7) -0.19037(5) 0.24975(4) 0.01034(15) Uani 1 1 d . . .
P2 P 0.62106(7) 0.11477(5) 0.32848(4) 0.01076(15) Uani 1 1 d . . .
C11 C 0.5727(3) -0.2514(2) 0.30260(14) 0.0123(6) Uani 1 1 d . . .
H11A H 0.5221 -0.2373 0.3469 0.015 Uiso 1 1 calc R . .
C12 C 0.7064(3) -0.2106(2) 0.32752(15) 0.0151(6) Uani 1 1 d . . .
H12A H 0.7612 -0.2204 0.2858 0.018 Uiso 1 1 calc R . .
H12B H 0.7003 -0.1433 0.3524 0.018 Uiso 1 1 calc R . .
C13 C 0.7669(3) -0.2552(2) 0.37692(17) 0.0227(7) Uani 1 1 d . . .
H13A H 0.8556 -0.2320 0.3879 0.027 Uiso 1 1 calc R . .
H13B H 0.7196 -0.2370 0.4219 0.027 Uiso 1 1 calc R . .
C14 C 0.7667(3) -0.3593(2) 0.34480(18) 0.0241(8) Uani 1 1 d . . .
H14A H 0.8025 -0.3856 0.3794 0.029 Uiso 1 1 calc R . .
H14B H 0.8212 -0.3780 0.3024 0.029 Uiso 1 1 calc R . .
C15 C 0.6320(3) -0.3973(2) 0.32393(17) 0.0221(7) Uani 1 1 d . . .
H15A H 0.5788 -0.3817 0.3667 0.027 Uiso 1 1 calc R . .
H15B H 0.6341 -0.4654 0.3025 0.027 Uiso 1 1 calc R . .
C16 C 0.5732(3) -0.3571(2) 0.27126(16) 0.0164(7) Uani 1 1 d . . .
H16A H 0.4849 -0.3810 0.2596 0.020 Uiso 1 1 calc R . .
H16B H 0.6226 -0.3765 0.2270 0.020 Uiso 1 1 calc R . .
C21 C 0.5531(3) -0.2323(2) 0.15797(14) 0.0127(6) Uani 1 1 d . . .
H21A H 0.5093 -0.2928 0.1329 0.015 Uiso 1 1 calc R . .
C22 C 0.5185(3) -0.1673(2) 0.11746(15) 0.0177(7) Uani 1 1 d . . .
H22A H 0.4257 -0.1566 0.1204 0.021 Uiso 1 1 calc R . .
H22B H 0.5627 -0.1069 0.1397 0.021 Uiso 1 1 calc R . .
C23 C 0.5563(3) -0.2078(2) 0.03970(16) 0.0233(7) Uani 1 1 d . . .
H23A H 0.5069 -0.2655 0.0165 0.028 Uiso 1 1 calc R . .
H23B H 0.5354 -0.1635 0.0153 0.028 Uiso 1 1 calc R . .
C24 C 0.6972(3) -0.2279(2) 0.03277(17) 0.0255(8) Uani 1 1 d . . .
H24A H 0.7178 -0.2582 -0.0178 0.031 Uiso 1 1 calc R . .
H24B H 0.7467 -0.1692 0.0508 0.031 Uiso 1 1 calc R . .
C25 C 0.7344(3) -0.2901(2) 0.07381(16) 0.0210(7) Uani 1 1 d . . .
H25A H 0.8276 -0.2990 0.0709 0.025 Uiso 1 1 calc R . .
H25B H 0.6923 -0.3512 0.0521 0.025 Uiso 1 1 calc R . .
C26 C 0.6969(3) -0.2495(2) 0.15171(15) 0.0151(6) Uani 1 1 d . . .
H26A H 0.7441 -0.1907 0.1746 0.018 Uiso 1 1 calc R . .
H26B H 0.7201 -0.2929 0.1765 0.018 Uiso 1 1 calc R . .
C31 C 0.3283(3) -0.2421(2) 0.23916(15) 0.0152(6) Uani 1 1 d . . .
H31A H 0.3402 -0.3104 0.2231 0.018 Uiso 1 1 calc R . .
C32 C 0.2583(3) -0.2179(3) 0.30930(16) 0.0236(8) Uani 1 1 d . . .
H32A H 0.2407 -0.1509 0.3271 0.028 Uiso 1 1 calc R . .
H32B H 0.3130 -0.2318 0.3447 0.028 Uiso 1 1 calc R . .
C33 C 0.1331(3) -0.2724(3) 0.30058(18) 0.0295(9) Uani 1 1 d . . .
H33A H 0.1514 -0.3390 0.2874 0.035 Uiso 1 1 calc R . .
H33B H 0.0882 -0.2532 0.3463 0.035 Uiso 1 1 calc R . .
C34 C 0.0480(3) -0.2576(3) 0.24479(17) 0.0253(8) Uani 1 1 d . . .
H34A H 0.0203 -0.1926 0.2607 0.030 Uiso 1 1 calc R . .
H34B H -0.0288 -0.2978 0.2379 0.030 Uiso 1 1 calc R . .
C35 C 0.1176(3) -0.2794(3) 0.17494(17) 0.0261(8) Uani 1 1 d . . .
H35A H 0.0622 -0.2645 0.1403 0.031 Uiso 1 1 calc R . .
H35B H 0.1348 -0.3464 0.1560 0.031 Uiso 1 1 calc R . .
C36 C 0.2433(3) -0.2253(3) 0.18312(17) 0.0230(8) Uani 1 1 d . . .
H36A H 0.2878 -0.2445 0.1373 0.028 Uiso 1 1 calc R . .
H36B H 0.2259 -0.1585 0.1968 0.028 Uiso 1 1 calc R . .
C41 C 0.7144(3) 0.1165(2) 0.25123(14) 0.0123(6) Uani 1 1 d . . .
H41A H 0.7727 0.1718 0.2672 0.015 Uiso 1 1 calc R . .
C42 C 0.7973(3) 0.0300(2) 0.22526(15) 0.0165(7) Uani 1 1 d . . .
H42A H 0.8539 0.0280 0.2644 0.020 Uiso 1 1 calc R . .
H42B H 0.7418 -0.0260 0.2113 0.020 Uiso 1 1 calc R . .
C43 C 0.8780(3) 0.0300(2) 0.16210(16) 0.0221(7) Uani 1 1 d . . .
H43A H 0.9403 0.0821 0.1775 0.027 Uiso 1 1 calc R . .
H43B H 0.9260 -0.0281 0.1448 0.027 Uiso 1 1 calc R . .
C44 C 0.7955(3) 0.0391(2) 0.10202(16) 0.0223(7) Uani 1 1 d . . .
H44A H 0.8505 0.0429 0.0633 0.027 Uiso 1 1 calc R . .
H44B H 0.7396 -0.0164 0.0830 0.027 Uiso 1 1 calc R . .
C45 C 0.7146(3) 0.1245(2) 0.12796(16) 0.0216(7) Uani 1 1 d . . .
H45A H 0.6594 0.1276 0.0887 0.026 Uiso 1 1 calc R . .
H45B H 0.7707 0.1802 0.1429 0.026 Uiso 1 1 calc R . .
C46 C 0.6315(3) 0.1241(2) 0.19020(15) 0.0165(7) Uani 1 1 d . . .
H46A H 0.5705 0.0713 0.1745 0.020 Uiso 1 1 calc R . .
H46B H 0.5823 0.1817 0.2068 0.020 Uiso 1 1 calc R . .
C51 C 0.5163(3) 0.2159(2) 0.34886(15) 0.0120(6) Uani 1 1 d . . .
H51A H 0.4649 0.2084 0.3051 0.014 Uiso 1 1 calc R . .
C52 C 0.4222(3) 0.2224(2) 0.40769(17) 0.0178(7) Uani 1 1 d . . .
H52A H 0.4702 0.2253 0.4510 0.021 Uiso 1 1 calc R . .
H52B H 0.3683 0.1657 0.3936 0.021 Uiso 1 1 calc R . .
C53 C 0.3364(3) 0.3064(2) 0.42472(16) 0.0179(7) Uani 1 1 d . . .
H53A H 0.2806 0.3004 0.3834 0.021 Uiso 1 1 calc R . .
H53B H 0.2815 0.3088 0.4651 0.021 Uiso 1 1 calc R . .
C54 C 0.4144(3) 0.3949(2) 0.44296(15) 0.0168(7) Uani 1 1 d . . .
H54A H 0.4642 0.4041 0.4870 0.020 Uiso 1 1 calc R . .
H54B H 0.3571 0.4479 0.4513 0.020 Uiso 1 1 calc R . .
C55 C 0.5045(3) 0.3906(2) 0.38282(16) 0.0179(7) Uani 1 1 d . . .
H55A H 0.5570 0.4480 0.3961 0.021 Uiso 1 1 calc R . .
H55B H 0.4542 0.3865 0.3399 0.021 Uiso 1 1 calc R . .
C56 C 0.5914(3) 0.3074(2) 0.36633(15) 0.0134(6) Uani 1 1 d . . .
H56A H 0.6481 0.3150 0.4076 0.016 Uiso 1 1 calc R . .
H56B H 0.6456 0.3050 0.3256 0.016 Uiso 1 1 calc R . .
C61 C 0.7388(3) 0.1400(2) 0.40297(14) 0.0113(6) Uani 1 1 d . . .
H61A H 0.6949 0.1802 0.4462 0.014 Uiso 1 1 calc R . .
C62 C 0.8599(3) 0.1935(2) 0.39513(15) 0.0142(6) Uani 1 1 d . . .
H62A H 0.9060 0.1568 0.3522 0.017 Uiso 1 1 calc R . .
H62B H 0.8356 0.2525 0.3893 0.017 Uiso 1 1 calc R . .
C63 C 0.9475(3) 0.2134(2) 0.46009(16) 0.0193(7) Uani 1 1 d . . .
H63A H 1.0271 0.2435 0.4521 0.023 Uiso 1 1 calc R . .
H63B H 0.9053 0.2569 0.5018 0.023 Uiso 1 1 calc R . .
C64 C 0.9800(3) 0.1264(2) 0.47536(16) 0.0183(7) Uani 1 1 d . . .
H64A H 1.0316 0.1428 0.5195 0.022 Uiso 1 1 calc R . .
H64B H 1.0313 0.0860 0.4363 0.022 Uiso 1 1 calc R . .
C65 C 0.8602(3) 0.0748(2) 0.48324(15) 0.0179(7) Uani 1 1 d . . .
H65A H 0.8128 0.1130 0.5251 0.021 Uiso 1 1 calc R . .
H65B H 0.8838 0.0169 0.4911 0.021 Uiso 1 1 calc R . .
C66 C 0.7752(3) 0.0520(2) 0.41767(14) 0.0132(6) Uani 1 1 d . . .
H66A H 0.6970 0.0196 0.4246 0.016 Uiso 1 1 calc R A 2
H66B H 0.8203 0.0102 0.3764 0.016 Uiso 1 1 calc R A 2
Cl90 Cl 0.68393(7) 0.37156(6) 0.18662(4) 0.02415(18) Uani 1 1 d . . .
Cl91 Cl 0.37954(7) 0.54794(6) 0.05772(4) 0.02043(17) Uani 1 1 d . . .
Cl92 Cl 0.38487(7) 0.00962(5) 0.05956(4) 0.01728(16) Uani 1 1 d . . .
Cl93 Cl 0.15108(7) 0.06187(6) 0.30713(4) 0.02115(17) Uani 1 1 d . . .
Cl94 Cl -0.11117(8) 0.15665(6) -0.03673(4) 0.02674(19) Uani 1 1 d . . .
Cl95 Cl -0.14144(7) 0.52442(6) 0.09437(5) 0.02487(18) Uani 1 1 d . . .
Cl96 Cl -0.14729(7) 0.44867(5) 0.40834(4) 0.02025(17) Uani 1 1 d . . .
Cl97 Cl 0.30279(7) 0.62548(6) 0.42263(4) 0.02105(17) Uani 1 1 d . . .
B100 B 0.1779(3) 0.3334(2) 0.19304(17) 0.0120(7) Uani 1 1 d . . .
C101 C 0.3036(3) 0.3752(2) 0.16406(14) 0.0120(6) Uani 1 1 d . . .
C102 C 0.2943(3) 0.4343(2) 0.12502(14) 0.0137(6) Uani 1 1 d . . .
H10A H 0.2126 0.4490 0.1118 0.016 Uiso 1 1 calc R . .
C103 C 0.4018(3) 0.4722(2) 0.10500(15) 0.0150(6) Uani 1 1 d . . .
C104 C 0.5234(3) 0.4530(2) 0.12184(14) 0.0156(7) Uani 1 1 d . . .
H10B H 0.5966 0.4780 0.1070 0.019 Uiso 1 1 calc R . .
C105 C 0.5326(3) 0.3957(2) 0.16136(15) 0.0153(7) Uani 1 1 d . . .
C106 C 0.4270(3) 0.3573(2) 0.18228(15) 0.0153(6) Uani 1 1 d . . .
H10C H 0.4383 0.3181 0.2095 0.018 Uiso 1 1 calc R . .
C111 C 0.2093(2) 0.2301(2) 0.19347(14) 0.0112(6) Uani 1 1 d . . .
C112 C 0.2750(3) 0.1691(2) 0.13605(14) 0.0130(6) Uani 1 1 d . . .
H11B H 0.3013 0.1898 0.0987 0.016 Uiso 1 1 calc R . .
C113 C 0.3022(3) 0.0804(2) 0.13239(14) 0.0124(6) Uani 1 1 d . . .
C114 C 0.2669(3) 0.0459(2) 0.18441(15) 0.0151(6) Uani 1 1 d . . .
H11C H 0.2865 -0.0152 0.1819 0.018 Uiso 1 1 calc R . .
C115 C 0.2013(3) 0.1049(2) 0.24044(14) 0.0134(6) Uani 1 1 d . . .
C116 C 0.1722(2) 0.1941(2) 0.24596(14) 0.0123(6) Uani 1 1 d . . .
H11D H 0.1266 0.2316 0.2857 0.015 Uiso 1 1 calc R . .
C121 C 0.0588(3) 0.3305(2) 0.13890(14) 0.0125(6) Uani 1 1 d . . .
C122 C 0.0206(3) 0.2516(2) 0.08302(15) 0.0142(6) Uani 1 1 d . . .
H12C H 0.0547 0.1934 0.0795 0.017 Uiso 1 1 calc R . .
C123 C -0.0666(3) 0.2576(2) 0.03260(15) 0.0148(6) Uani 1 1 d . . .
C124 C -0.1174(3) 0.3398(2) 0.03360(16) 0.0177(7) Uani 1 1 d . . .
H12D H -0.1740 0.3431 -0.0026 0.021 Uiso 1 1 calc R . .
C125 C -0.0819(3) 0.4176(2) 0.09016(16) 0.0167(7) Uani 1 1 d . . .
C126 C 0.0012(3) 0.4130(2) 0.14233(15) 0.0144(6) Uani 1 1 d . . .
H12E H 0.0196 0.4673 0.1815 0.017 Uiso 1 1 calc R . .
C131 C 0.1447(3) 0.4050(2) 0.27241(14) 0.0120(6) Uani 1 1 d . . .
C132 C 0.0280(3) 0.3984(2) 0.30421(15) 0.0133(6) Uani 1 1 d . . .
H13C H -0.0321 0.3516 0.2798 0.016 Uiso 1 1 calc R . .
C133 C -0.0004(3) 0.4593(2) 0.37050(15) 0.0136(6) Uani 1 1 d . . .
C134 C 0.0812(3) 0.5298(2) 0.40876(15) 0.0149(6) Uani 1 1 d . . .
H13D H 0.0599 0.5712 0.4542 0.018 Uiso 1 1 calc R . .
C135 C 0.1951(3) 0.5368(2) 0.37734(15) 0.0139(6) Uani 1 1 d . . .
C136 C 0.2273(3) 0.4766(2) 0.31128(14) 0.0118(6) Uani 1 1 d . . .
H13E H 0.3072 0.4841 0.2919 0.014 Uiso 1 1 calc R . .

loop_
_atom_site_aniso_label
_atom_site_aniso_U_11
_atom_site_aniso_U_22
_atom_site_aniso_U_33
_atom_site_aniso_U_23
_atom_site_aniso_U_13
_atom_site_aniso_U_12
Pt1 0.01013(6) 0.00796(6) 0.01037(6) 0.00267(5) -0.00034(4) -0.00044(4)
Pb1 0.01174(6) 0.01265(7) 0.01092(6) 0.00402(5) 0.00170(4) 0.00082(5)
Pb2 0.0101(14) 0.0096(14) 0.0065(13) 0.0037(11) 0.0002(11) 0.0040(12)
Cl1 0.0246(4) 0.0142(4) 0.0118(3) 0.0026(3) -0.0005(3) 0.0010(3)
P1 0.0102(3) 0.0083(4) 0.0112(3) 0.0018(3) -0.0013(3) -0.0005(3)
P2 0.0092(3) 0.0075(4) 0.0153(4) 0.0036(3) -0.0011(3) -0.0002(3)
C11 0.0143(14) 0.0105(16) 0.0116(14) 0.0030(12) -0.0007(11) -0.0005(12)
C12 0.0147(14) 0.0121(17) 0.0171(15) 0.0030(13) -0.0044(12) 0.0016(13)
C13 0.0219(16) 0.024(2) 0.0222(16) 0.0072(15) -0.0069(13) 0.0038(15)
C14 0.0242(17) 0.020(2) 0.0314(18) 0.0133(16) -0.0032(14) 0.0084(15)
C15 0.0266(17) 0.0149(18) 0.0281(17) 0.0112(15) 0.0024(14) 0.0051(15)
C16 0.0187(15) 0.0097(17) 0.0200(15) 0.0040(13) 0.0017(12) 0.0010(13)
C21 0.0173(14) 0.0098(16) 0.0093(13) 0.0011(12) -0.0012(11) -0.0011(13)
C22 0.0228(16) 0.0166(18) 0.0155(15) 0.0078(14) 0.0012(12) 0.0017(14)
C23 0.0378(19) 0.0205(19) 0.0144(15) 0.0091(15) 0.0019(14) 0.0067(16)
C24 0.043(2) 0.0186(19) 0.0175(16) 0.0083(15) 0.0135(14) 0.0114(16)
C25 0.0279(17) 0.0171(19) 0.0170(15) 0.0043(14) 0.0091(13) 0.0060(15)
C26 0.0178(15) 0.0158(18) 0.0143(14) 0.0083(13) 0.0036(12) 0.0027(13)
C31 0.0132(14) 0.0160(18) 0.0176(15) 0.0074(14) -0.0024(11) -0.0019(13)
C32 0.0201(16) 0.031(2) 0.0175(16) 0.0055(15) -0.0006(12) -0.0100(15)
C33 0.0193(17) 0.046(3) 0.0259(18) 0.0157(18) 0.0009(14) -0.0128(17)
C34 0.0131(15) 0.029(2) 0.0318(18) 0.0084(17) 0.0010(13) -0.0026(15)
C35 0.0158(16) 0.039(2) 0.0259(17) 0.0139(17) -0.0073(13) -0.0068(15)
C36 0.0168(15) 0.032(2) 0.0233(17) 0.0138(16) -0.0010(13) -0.0015(15)
C41 0.0130(14) 0.0093(16) 0.0135(14) 0.0023(13) -0.0013(11) -0.0003(12)
C42 0.0161(15) 0.0146(18) 0.0170(15) 0.0031(13) -0.0025(12) -0.0007(13)
C43 0.0205(16) 0.022(2) 0.0192(16) 0.0012(15) 0.0042(13) 0.0027(15)
C44 0.0303(18) 0.022(2) 0.0148(15) 0.0058(14) 0.0031(13) 0.0008(15)
C45 0.0308(18) 0.0194(19) 0.0155(15) 0.0073(14) -0.0008(13) -0.0001(15)
C46 0.0192(15) 0.0126(17) 0.0193(15) 0.0077(14) -0.0034(12) 0.0005(13)
C51 0.0133(14) 0.0078(16) 0.0147(14) 0.0036(12) -0.0033(11) 0.0007(12)
C52 0.0149(15) 0.0122(17) 0.0283(17) 0.0094(14) 0.0055(13) -0.0003(13)
C53 0.0135(14) 0.0153(18) 0.0246(16) 0.0063(14) 0.0026(12) 0.0043(13)
C54 0.0190(15) 0.0141(17) 0.0171(15) 0.0049(13) -0.0001(12) 0.0042(13)
C55 0.0253(16) 0.0080(17) 0.0201(16) 0.0045(13) 0.0000(13) 0.0004(14)
C56 0.0141(14) 0.0097(16) 0.0178(15) 0.0063(13) 0.0001(11) -0.0004(12)
C61 0.0120(13) 0.0091(16) 0.0113(13) 0.0014(12) -0.0007(11) 0.0019(12)
C62 0.0123(14) 0.0099(16) 0.0187(15) 0.0028(13) -0.0018(11) -0.0005(12)
C63 0.0136(15) 0.0169(18) 0.0227(16) 0.0006(14) -0.0024(12) -0.0025(13)
C64 0.0153(15) 0.0234(19) 0.0140(14) 0.0036(14) -0.0054(11) 0.0000(14)
C65 0.0180(15) 0.0211(19) 0.0139(14) 0.0051(14) -0.0001(12) 0.0016(14)
C66 0.0134(14) 0.0122(17) 0.0135(14) 0.0037(13) -0.0005(11) 0.0009(13)
Cl90 0.0116(3) 0.0306(5) 0.0321(4) 0.0129(4) 0.0002(3) 0.0024(3)
Cl91 0.0242(4) 0.0177(4) 0.0219(4) 0.0103(3) -0.0014(3) -0.0044(3)
Cl92 0.0199(4) 0.0159(4) 0.0139(3) 0.0020(3) 0.0027(3) 0.0051(3)
Cl93 0.0191(4) 0.0296(5) 0.0229(4) 0.0192(4) 0.0070(3) 0.0065(3)
Cl94 0.0372(5) 0.0207(5) 0.0190(4) 0.0027(3) -0.0124(3) -0.0039(4)
Cl95 0.0196(4) 0.0178(5) 0.0402(5) 0.0138(4) -0.0087(3) 0.0024(3)
Cl96 0.0197(4) 0.0167(4) 0.0238(4) 0.0060(3) 0.0091(3) -0.0017(3)
Cl97 0.0171(4) 0.0170(4) 0.0215(4) -0.0031(3) -0.0029(3) -0.0038(3)
B100 0.0133(16) 0.0104(18) 0.0112(15) 0.0024(14) -0.0006(12) 0.0003(14)
C101 0.0139(14) 0.0104(16) 0.0084(13) -0.0012(12) 0.0005(11) 0.0005(12)
C102 0.0150(14) 0.0121(17) 0.0113(14) 0.0006(13) -0.0011(11) -0.0012(13)
C103 0.0218(15) 0.0102(17) 0.0111(14) 0.0014(13) -0.0001(11) -0.0029(13)
C104 0.0159(15) 0.0157(17) 0.0114(14) -0.0003(13) 0.0003(11) -0.0042(13)
C105 0.0105(14) 0.0174(18) 0.0139(14) -0.0001(13) -0.0009(11) 0.0014(13)
C106 0.0182(15) 0.0136(17) 0.0123(14) 0.0023(13) 0.0010(11) 0.0000(13)
C111 0.0088(13) 0.0120(16) 0.0117(13) 0.0028(12) -0.0045(10) -0.0032(12)
C112 0.0137(14) 0.0170(17) 0.0099(13) 0.0068(13) -0.0004(11) -0.0007(13)
C113 0.0098(13) 0.0149(17) 0.0107(13) 0.0018(13) -0.0002(11) 0.0023(12)
C114 0.0127(14) 0.0147(17) 0.0188(15) 0.0068(14) -0.0006(12) 0.0025(13)
C115 0.0104(13) 0.0196(18) 0.0128(14) 0.0089(13) 0.0002(11) -0.0003(13)
C116 0.0093(13) 0.0155(17) 0.0110(13) 0.0033(13) -0.0018(11) 0.0018(12)
C121 0.0102(13) 0.0157(17) 0.0115(14) 0.0047(13) 0.0021(11) -0.0011(12)
C122 0.0134(14) 0.0146(17) 0.0153(14) 0.0062(13) 0.0016(11) 0.0010(13)
C123 0.0165(14) 0.0147(17) 0.0116(14) 0.0024(13) -0.0023(11) -0.0049(13)
C124 0.0147(15) 0.0222(19) 0.0186(15) 0.0103(14) -0.0039(12) -0.0039(14)
C125 0.0128(14) 0.0167(18) 0.0241(16) 0.0111(14) 0.0030(12) 0.0013(13)
C126 0.0116(14) 0.0147(17) 0.0163(14) 0.0047(13) -0.0004(11) -0.0027(13)
C131 0.0136(14) 0.0110(16) 0.0134(14) 0.0066(13) -0.0010(11) 0.0030(12)
C132 0.0153(14) 0.0081(16) 0.0152(14) 0.0024(13) -0.0025(11) -0.0015(12)
C133 0.0144(14) 0.0106(16) 0.0177(15) 0.0069(13) 0.0044(11) 0.0025(13)
C134 0.0200(15) 0.0096(16) 0.0145(14) 0.0033(13) -0.0003(12) 0.0020(13)
C135 0.0120(14) 0.0114(17) 0.0165(14) 0.0026(13) -0.0055(11) -0.0012(12)
C136 0.0095(13) 0.0104(16) 0.0149(14) 0.0036(13) -0.0009(11) 0.0012(12)

loop_
_atom_type_symbol
_atom_type_description
_atom_type_scat_dispersion_real
_atom_type_scat_dispersion_imag
_atom_type_scat_source
C C 0.0033 0.0016 'International Tables Vol C Tables 4.2.6.8 and 6.1.1.4'
H H 0.0000 0.0000 'International Tables Vol C Tables 4.2.6.8 and 6.1.1.4'
B B 0.0013 0.0007 'International Tables Vol C Tables 4.2.6.8 and 6.1.1.4'
P P 0.1023 0.0942 'International Tables Vol C Tables 4.2.6.8 and 6.1.1.4'
Cl Cl 0.1484 0.1585 'International Tables Vol C Tables 4.2.6.8 and 6.1.1.4'
Pt Pt -1.7033 8.3905 'International Tables Vol C Tables 4.2.6.8 and 6.1.1.4'
Pb Pb -3.3944 10.1111 'International Tables Vol C Tables 4.2.6.8 and 6.1.1.4'

loop_
_geom_angle_atom_site_label_1
_geom_angle_atom_site_label_2
_geom_angle_atom_site_label_3
_geom_angle
_geom_angle_site_symmetry_1
_geom_angle_site_symmetry_3
Pb2 Pt1 P2 76.28(16) . .
Pb2 Pt1 P1 111.59(17) . .
P2 Pt1 P1 163.99(3) . .
Pb2 Pt1 Pb1 38.31(15) . .
P2 Pt1 Pb1 97.241(18) . .
P1 Pt1 Pb1 97.140(18) . .
Pt1 Pb1 Cl1 102.010(16) . 2_656
Pt1 Pb1 Cl1 109.926(16) . .
Cl1 Pb1 Cl1 75.85(3) 2_656 .
Pt1 Pb2 C66 100.9(2) . .
Pt1 Pb2 P2 60.00(14) . .
C66 Pb2 P2 66.00(14) . .
Pt1 Pb2 Cl1 159.5(3) . .
C66 Pb2 Cl1 83.82(16) . .
P2 Pb2 Cl1 105.26(19) . .
Pt1 Pb2 Cl1 121.0(2) . 2_656
C66 Pb2 Cl1 106.16(18) . 2_656
P2 Pb2 Cl1 171.7(2) . 2_656
Cl1 Pb2 Cl1 75.82(12) . 2_656
Pb2 Cl1 Pb1 97.65(11) . 2_656
Pb1 Cl1 Pb1 104.14(3) 2_656 .
Pb2 Cl1 Pb2 104.18(12) . 2_656
Pb1 Cl1 Pb2 90.80(10) . 2_656
C11 P1 C31 102.11(13) . .
C11 P1 C21 109.09(13) . .
C31 P1 C21 103.06(13) . .
C11 P1 Pt1 110.70(9) . .
C31 P1 Pt1 122.62(11) . .
C21 P1 Pt1 108.49(10) . .
C41 P2 C51 105.19(13) . .
C41 P2 C61 105.24(12) . .
C51 P2 C61 106.83(13) . .
C41 P2 Pt1 106.22(10) . .
C51 P2 Pt1 119.15(9) . .
C61 P2 Pt1 113.08(10) . .
C41 P2 Pb2 143.42(15) . .
C51 P2 Pb2 108.51(14) . .
C61 P2 Pb2 78.24(14) . .
C16 C11 C12 111.9(2) . .
C16 C11 P1 116.7(2) . .
C12 C11 P1 112.1(2) . .
C16 C11 H11A 105.0 . .
C12 C11 H11A 105.0 . .
P1 C11 H11A 105.0 . .
C13 C12 C11 111.5(2) . .
C13 C12 H12A 109.3 . .
C11 C12 H12A 109.3 . .
C13 C12 H12B 109.3 . .
C11 C12 H12B 109.3 . .
H12A C12 H12B 108.0 . .
C14 C13 C12 112.0(3) . .
C14 C13 H13A 109.2 . .
C12 C13 H13A 109.2 . .
C14 C13 H13B 109.2 . .
C12 C13 H13B 109.2 . .
H13A C13 H13B 107.9 . .
C13 C14 C15 110.7(3) . .
C13 C14 H14A 109.5 . .
C15 C14 H14A 109.5 . .
C13 C14 H14B 109.5 . .
C15 C14 H14B 109.5 . .
H14A C14 H14B 108.1 . .
C14 C15 C16 110.9(3) . .
C14 C15 H15A 109.5 . .
C16 C15 H15A 109.5 . .
C14 C15 H15B 109.5 . .
C16 C15 H15B 109.5 . .
H15A C15 H15B 108.0 . .
C15 C16 C11 110.3(2) . .
C15 C16 H16A 109.6 . .
C11 C16 H16A 109.6 . .
C15 C16 H16B 109.6 . .
C11 C16 H16B 109.6 . .
H16A C16 H16B 108.1 . .
C22 C21 C26 108.7(2) . .
C22 C21 P1 111.6(2) . .
C26 C21 P1 115.48(19) . .
C22 C21 H21A 106.9 . .
C26 C21 H21A 106.9 . .
P1 C21 H21A 106.9 . .
C23 C22 C21 111.2(3) . .
C23 C22 H22A 109.4 . .
C21 C22 H22A 109.4 . .
C23 C22 H22B 109.4 . .
C21 C22 H22B 109.4 . .
H22A C22 H22B 108.0 . .
C24 C23 C22 111.2(3) . .
C24 C23 H23A 109.4 . .
C22 C23 H23A 109.4 . .
C24 C23 H23B 109.4 . .
C22 C23 H23B 109.4 . .
H23A C23 H23B 108.0 . .
C25 C24 C23 110.9(3) . .
C25 C24 H24A 109.5 . .
C23 C24 H24A 109.5 . .
C25 C24 H24B 109.5 . .
C23 C24 H24B 109.5 . .
H24A C24 H24B 108.1 . .
C24 C25 C26 111.8(3) . .
C24 C25 H25A 109.3 . .
C26 C25 H25A 109.3 . .
C24 C25 H25B 109.3 . .
C26 C25 H25B 109.3 . .
H25A C25 H25B 107.9 . .
C25 C26 C21 110.5(2) . .
C25 C26 H26A 109.5 . .
C21 C26 H26A 109.5 . .
C25 C26 H26B 109.5 . .
C21 C26 H26B 109.5 . .
H26A C26 H26B 108.1 . .
C36 C31 C32 110.2(2) . .
C36 C31 P1 116.4(2) . .
C32 C31 P1 112.5(2) . .
C36 C31 H31A 105.6 . .
C32 C31 H31A 105.6 . .
P1 C31 H31A 105.6 . .
C31 C32 C33 111.2(3) . .
C31 C32 H32A 109.4 . .
C33 C32 H32A 109.4 . .
C31 C32 H32B 109.4 . .
C33 C32 H32B 109.4 . .
H32A C32 H32B 108.0 . .
C34 C33 C32 111.9(3) . .
C34 C33 H33A 109.2 . .
C32 C33 H33A 109.2 . .
C34 C33 H33B 109.2 . .
C32 C33 H33B 109.2 . .
H33A C33 H33B 107.9 . .
C33 C34 C35 110.7(3) . .
C33 C34 H34A 109.5 . .
C35 C34 H34A 109.5 . .
C33 C34 H34B 109.5 . .
C35 C34 H34B 109.5 . .
H34A C34 H34B 108.1 . .
C34 C35 C36 112.2(3) . .
C34 C35 H35A 109.2 . .
C36 C35 H35A 109.2 . .
C34 C35 H35B 109.2 . .
C36 C35 H35B 109.2 . .
H35A C35 H35B 107.9 . .
C31 C36 C35 110.8(3) . .
C31 C36 H36A 109.5 . .
C35 C36 H36A 109.5 . .
C31 C36 H36B 109.5 . .
C35 C36 H36B 109.5 . .
H36A C36 H36B 108.1 . .
C46 C41 C42 110.3(2) . .
C46 C41 P2 113.22(19) . .
C42 C41 P2 109.8(2) . .
C46 C41 H41A 107.8 . .
C42 C41 H41A 107.8 . .
P2 C41 H41A 107.8 . .
C43 C42 C41 111.3(3) . .
C43 C42 H42A 109.4 . .
C41 C42 H42A 109.4 . .
C43 C42 H42B 109.4 . .
C41 C42 H42B 109.4 . .
H42A C42 H42B 108.0 . .
C44 C43 C42 111.4(2) . .
C44 C43 H43A 109.4 . .
C42 C43 H43A 109.4 . .
C44 C43 H43B 109.4 . .
C42 C43 H43B 109.4 . .
H43A C43 H43B 108.0 . .
C45 C44 C43 110.7(3) . .
C45 C44 H44A 109.5 . .
C43 C44 H44A 109.5 . .
C45 C44 H44B 109.5 . .
C43 C44 H44B 109.5 . .
H44A C44 H44B 108.1 . .
C44 C45 C46 111.6(3) . .
C44 C45 H45A 109.3 . .
C46 C45 H45A 109.3 . .
C44 C45 H45B 109.3 . .
C46 C45 H45B 109.3 . .
H45A C45 H45B 108.0 . .
C45 C46 C41 110.5(2) . .
C45 C46 H46A 109.6 . .
C41 C46 H46A 109.6 . .
C45 C46 H46B 109.6 . .
C41 C46 H46B 109.6 . .
H46A C46 H46B 108.1 . .
C52 C51 C56 109.6(2) . .
C52 C51 P2 113.6(2) . .
C56 C51 P2 112.54(19) . .
C52 C51 H51A 106.9 . .
C56 C51 H51A 106.9 . .
P2 C51 H51A 106.9 . .
C51 C52 C53 113.4(2) . .
C51 C52 H52A 108.9 . .
C53 C52 H52A 108.9 . .
C51 C52 H52B 108.9 . .
C53 C52 H52B 108.9 . .
H52A C52 H52B 107.7 . .
C54 C53 C52 111.0(2) . .
C54 C53 H53A 109.4 . .
C52 C53 H53A 109.4 . .
C54 C53 H53B 109.4 . .
C52 C53 H53B 109.4 . .
H53A C53 H53B 108.0 . .
C53 C54 C55 110.2(2) . .
C53 C54 H54A 109.6 . .
C55 C54 H54A 109.6 . .
C53 C54 H54B 109.6 . .
C55 C54 H54B 109.6 . .
H54A C54 H54B 108.1 . .
C54 C55 C56 111.3(2) . .
C54 C55 H55A 109.4 . .
C56 C55 H55A 109.4 . .
C54 C55 H55B 109.4 . .
C56 C55 H55B 109.4 . .
H55A C55 H55B 108.0 . .
C55 C56 C51 112.3(2) . .
C55 C56 H56A 109.1 . .
C51 C56 H56A 109.1 . .
C55 C56 H56B 109.1 . .
C51 C56 H56B 109.1 . .
H56A C56 H56B 107.9 . .
C66 C61 C62 110.1(2) . .
C66 C61 P2 111.50(19) . .
C62 C61 P2 115.22(19) . .
C66 C61 H61A 106.5 . .
C62 C61 H61A 106.5 . .
P2 C61 H61A 106.5 . .
C63 C62 C61 110.9(2) . .
C63 C62 H62A 109.5 . .
C61 C62 H62A 109.5 . .
C63 C62 H62B 109.5 . .
C61 C62 H62B 109.5 . .
H62A C62 H62B 108.0 . .
C64 C63 C62 112.1(3) . .
C64 C63 H63A 109.2 . .
C62 C63 H63A 109.2 . .
C64 C63 H63B 109.2 . .
C62 C63 H63B 109.2 . .
H63A C63 H63B 107.9 . .
C63 C64 C65 110.9(2) . .
C63 C64 H64A 109.5 . .
C65 C64 H64A 109.5 . .
C63 C64 H64B 109.5 . .
C65 C64 H64B 109.5 . .
H64A C64 H64B 108.0 . .
C64 C65 C66 111.1(2) . .
C64 C65 H65A 109.4 . .
C66 C65 H65A 109.4 . .
C64 C65 H65B 109.4 . .
C66 C65 H65B 109.4 . .
H65A C65 H65B 108.0 . .
C65 C66 C61 110.9(2) . .
C65 C66 Pb2 132.5(2) . .
C61 C66 Pb2 85.26(19) . .
C65 C66 H66A 109.5 . .
C61 C66 H66A 109.5 . .
C65 C66 H66B 109.5 . .
C61 C66 H66B 109.5 . .
Pb2 C66 H66B 105.9 . .
H66A C66 H66B 108.0 . .
C111 B100 C121 111.1(2) . .
C111 B100 C131 112.3(2) . .
C121 B100 C131 109.1(2) . .
C111 B100 C101 109.0(2) . .
C121 B100 C101 107.2(2) . .
C131 B100 C101 108.0(2) . .
C102 C101 C106 116.2(3) . .
C102 C101 B100 123.0(3) . .
C106 C101 B100 120.7(3) . .
C103 C102 C101 121.4(3) . .
C103 C102 H10A 119.3 . .
C101 C102 H10A 119.3 . .
C104 C103 C102 122.3(3) . .
C104 C103 Cl91 119.9(2) . .
C102 C103 Cl91 117.8(2) . .
C105 C104 C103 116.3(3) . .
C105 C104 H10B 121.8 . .
C103 C104 H10B 121.8 . .
C104 C105 C106 122.5(3) . .
C104 C105 Cl90 118.5(2) . .
C106 C105 Cl90 119.0(2) . .
C105 C106 C101 121.2(3) . .
C105 C106 H10C 119.4 . .
C101 C106 H10C 119.4 . .
C116 C111 C112 115.6(3) . .
C116 C111 B100 125.3(3) . .
C112 C111 B100 119.0(2) . .
C113 C112 C111 122.0(3) . .
C113 C112 H11B 119.0 . .
C111 C112 H11B 119.0 . .
C114 C113 C112 122.1(3) . .
C114 C113 Cl92 118.9(2) . .
C112 C113 Cl92 119.0(2) . .
C113 C114 C115 116.3(3) . .
C113 C114 H11C 121.9 . .
C115 C114 H11C 121.9 . .
C116 C115 C114 123.3(3) . .
C116 C115 Cl93 119.2(2) . .
C114 C115 Cl93 117.5(2) . .
C115 C116 C111 120.7(3) . .
C115 C116 H11D 119.7 . .
C111 C116 H11D 119.7 . .
C126 C121 C122 116.6(3) . .
C126 C121 B100 119.1(3) . .
C122 C121 B100 123.8(3) . .
C123 C122 C121 120.5(3) . .
C123 C122 H12C 119.7 . .
C121 C122 H12C 119.7 . .
C124 C123 C122 122.8(3) . .
C124 C123 Cl94 118.4(2) . .
C122 C123 Cl94 118.8(2) . .
C123 C124 C125 116.5(3) . .
C123 C124 H12D 121.7 . .
C125 C124 H12D 121.7 . .
C126 C125 C124 121.8(3) . .
C126 C125 Cl95 119.2(2) . .
C124 C125 Cl95 119.0(2) . .
C125 C126 C121 121.6(3) . .
C125 C126 H12E 119.2 . .
C121 C126 H12E 119.2 . .
C136 C131 C132 116.2(3) . .
C136 C131 B100 123.0(2) . .
C132 C131 B100 120.8(2) . .
C133 C132 C131 120.8(3) . .
C133 C132 H13C 119.6 . .
C131 C132 H13C 119.6 . .
C134 C133 C132 123.0(3) . .
C134 C133 Cl96 117.7(2) . .
C132 C133 Cl96 119.3(2) . .
C135 C134 C133 116.2(3) . .
C135 C134 H13D 121.9 . .
C133 C134 H13D 121.9 . .
C134 C135 C136 122.4(3) . .
C134 C135 Cl97 118.7(2) . .
C136 C135 Cl97 118.9(2) . .
C135 C136 C131 121.4(3) . .
C135 C136 H13E 119.3 . .
C131 C136 H13E 119.3 . .

loop_
_geom_bond_atom_site_label_1
_geom_bond_atom_site_label_2
_geom_bond_distance
_geom_bond_site_symmetry_2
Pt1 Pb2 1.853(5) .
Pt1 P2 2.3220(8) .
Pt1 P1 2.3246(8) .
Pt1 Pb1 2.60762(19) .
Pb1 Cl1 2.7135(8) 2_656
Pb1 Cl1 2.8041(7) .
Pb2 C66 2.567(5) .
Pb2 P2 2.605(5) .
Pb2 Cl1 2.649(5) .
Pb2 Cl1 2.865(5) 2_656
Cl1 Pb1 2.7135(8) 2_656
Cl1 Pb2 2.865(5) 2_656
P1 C11 1.850(3) .
P1 C31 1.859(3) .
P1 C21 1.860(3) .
P2 C41 1.849(3) .
P2 C51 1.851(3) .
P2 C61 1.867(3) .
C11 C16 1.532(4) .
C11 C12 1.540(4) .
C11 H11A 1.0000 .
C12 C13 1.523(4) .
C12 H12A 0.9900 .
C12 H12B 0.9900 .
C13 C14 1.511(5) .
C13 H13A 0.9900 .
C13 H13B 0.9900 .
C14 C15 1.524(4) .
C14 H14A 0.9900 .
C14 H14B 0.9900 .
C15 C16 1.525(4) .
C15 H15A 0.9900 .
C15 H15B 0.9900 .
C16 H16A 0.9900 .
C16 H16B 0.9900 .
C21 C22 1.534(4) .
C21 C26 1.537(4) .
C21 H21A 1.0000 .
C22 C23 1.530(4) .
C22 H22A 0.9900 .
C22 H22B 0.9900 .
C23 C24 1.515(5) .
C23 H23A 0.9900 .
C23 H23B 0.9900 .
C24 C25 1.511(4) .
C24 H24A 0.9900 .
C24 H24B 0.9900 .
C25 C26 1.532(4) .
C25 H25A 0.9900 .
C25 H25B 0.9900 .
C26 H26A 0.9900 .
C26 H26B 0.9900 .
C31 C36 1.522(4) .
C31 C32 1.527(4) .
C31 H31A 1.0000 .
C32 C33 1.527(4) .
C32 H32A 0.9900 .
C32 H32B 0.9900 .
C33 C34 1.507(4) .
C33 H33A 0.9900 .
C33 H33B 0.9900 .
C34 C35 1.523(4) .
C34 H34A 0.9900 .
C34 H34B 0.9900 .
C35 C36 1.530(4) .
C35 H35A 0.9900 .
C35 H35B 0.9900 .
C36 H36A 0.9900 .
C36 H36B 0.9900 .
C41 C46 1.535(4) .
C41 C42 1.540(4) .
C41 H41A 1.0000 .
C42 C43 1.531(4) .
C42 H42A 0.9900 .
C42 H42B 0.9900 .
C43 C44 1.526(4) .
C43 H43A 0.9900 .
C43 H43B 0.9900 .
C44 C45 1.516(5) .
C44 H44A 0.9900 .
C44 H44B 0.9900 .
C45 C46 1.531(4) .
C45 H45A 0.9900 .
C45 H45B 0.9900 .
C46 H46A 0.9900 .
C46 H46B 0.9900 .
C51 C52 1.524(4) .
C51 C56 1.536(4) .
C51 H51A 1.0000 .
C52 C53 1.529(4) .
C52 H52A 0.9900 .
C52 H52B 0.9900 .
C53 C54 1.512(4) .
C53 H53A 0.9900 .
C53 H53B 0.9900 .
C54 C55 1.524(4) .
C54 H54A 0.9900 .
C54 H54B 0.9900 .
C55 C56 1.528(4) .
C55 H55A 0.9900 .
C55 H55B 0.9900 .
C56 H56A 0.9900 .
C56 H56B 0.9900 .
C61 C66 1.533(4) .
C61 C62 1.544(4) .
C61 H61A 1.0000 .
C62 C63 1.532(4) .
C62 H62A 0.9900 .
C62 H62B 0.9900 .
C63 C64 1.514(4) .
C63 H63A 0.9900 .
C63 H63B 0.9900 .
C64 C65 1.518(4) .
C64 H64A 0.9900 .
C64 H64B 0.9900 .
C65 C66 1.521(4) .
C65 H65A 0.9900 .
C65 H65B 0.9900 .
C66 H66A 0.9900 .
C66 H66B 0.9900 .
Cl90 C105 1.748(3) .
Cl91 C103 1.751(3) .
Cl92 C113 1.746(3) .
Cl93 C115 1.764(3) .
Cl94 C123 1.754(3) .
Cl95 C125 1.742(3) .
Cl96 C133 1.756(3) .
Cl97 C135 1.753(3) .
B100 C111 1.632(4) .
B100 C121 1.642(4) .
B100 C131 1.645(4) .
B100 C101 1.655(4) .
C101 C102 1.391(4) .
C101 C106 1.400(4) .
C102 C103 1.387(4) .
C102 H10A 0.9500 .
C103 C104 1.381(4) .
C104 C105 1.375(4) .
C104 H10B 0.9500 .
C105 C106 1.384(4) .
C106 H10C 0.9500 .
C111 C116 1.402(4) .
C111 C112 1.408(4) .
C112 C113 1.376(4) .
C112 H11B 0.9500 .
C113 C114 1.373(4) .
C114 C115 1.379(4) .
C114 H11C 0.9500 .
C115 C116 1.379(4) .
C116 H11D 0.9500 .
C121 C126 1.394(4) .
C121 C122 1.397(4) .
C122 C123 1.387(4) .
C122 H12C 0.9500 .
C123 C124 1.374(4) .
C124 C125 1.387(4) .
C124 H12D 0.9500 .
C125 C126 1.380(4) .
C126 H12E 0.9500 .
C131 C136 1.399(4) .
C131 C132 1.405(4) .
C132 C133 1.381(4) .
C132 H13C 0.9500 .
C133 C134 1.379(4) .
C134 C135 1.377(4) .
C134 H13D 0.9500 .
C135 C136 1.384(4) .
C136 H13E 0.9500 .

loop_
_geom_torsion_atom_site_label_1
_geom_torsion_atom_site_label_2
_geom_torsion_atom_site_label_3
_geom_torsion_atom_site_label_4
_geom_torsion
_geom_torsion_site_symmetry_1
_geom_torsion_site_symmetry_4
Pb2 Pt1 Pb1 Cl1 -59.3(3) . 2_656
P2 Pt1 Pb1 Cl1 -116.21(2) . 2_656
P1 Pt1 Pb1 Cl1 56.74(2) . 2_656
Pb2 Pt1 Pb1 Cl1 19.8(3) . .
P2 Pt1 Pb1 Cl1 -37.09(3) . .
P1 Pt1 Pb1 Cl1 135.86(2) . .
P2 Pt1 Pb2 C66 -53.91(15) . .
P1 Pt1 Pb2 C66 111.44(16) . .
Pb1 Pt1 Pb2 C66 -175.1(4) . .
P1 Pt1 Pb2 P2 165.36(4) . .
Pb1 Pt1 Pb2 P2 -121.2(2) . .
P2 Pt1 Pb2 Cl1 47.6(7) . .
P1 Pt1 Pb2 Cl1 -147.1(7) . .
Pb1 Pt1 Pb2 Cl1 -73.6(7) . .
P2 Pt1 Pb2 Cl1 -170.4(2) . 2_656
P1 Pt1 Pb2 Cl1 -5.0(3) . 2_656
Pb1 Pt1 Pb2 Cl1 68.4(2) . 2_656
Pt1 Pb2 Cl1 Pb1 -179.2(7) . 2_656
C66 Pb2 Cl1 Pb1 -74.62(13) . 2_656
P2 Pb2 Cl1 Pb1 -137.64(13) . 2_656
Cl1 Pb2 Cl1 Pb1 33.81(8) 2_656 2_656
Pt1 Pb2 Cl1 Pb1 77.0(7) . .
C66 Pb2 Cl1 Pb1 -178.5(3) . .
P2 Pb2 Cl1 Pb1 118.5(3) . .
Cl1 Pb2 Cl1 Pb1 -70.06(16) 2_656 .
Pt1 Pb2 Cl1 Pb2 147.0(8) . 2_656
C66 Pb2 Cl1 Pb2 -108.43(16) . 2_656
P2 Pb2 Cl1 Pb2 -171.4(2) . 2_656
Cl1 Pb2 Cl1 Pb2 0.0 2_656 2_656
Pt1 Pb1 Cl1 Pb2 -15.0(2) . .
Cl1 Pb1 Cl1 Pb2 82.9(2) 2_656 .
Pt1 Pb1 Cl1 Pb1 -97.87(2) . 2_656
Cl1 Pb1 Cl1 Pb1 0.0 2_656 2_656
Pt1 Pb1 Cl1 Pb2 -129.27(10) . 2_656
Cl1 Pb1 Cl1 Pb2 -31.40(10) 2_656 2_656
Pb2 Pt1 P1 C11 -35.73(19) . .
P2 Pt1 P1 C11 81.30(14) . .
Pb1 Pt1 P1 C11 -72.51(10) . .
Pb2 Pt1 P1 C31 84.81(19) . .
P2 Pt1 P1 C31 -158.16(13) . .
Pb1 Pt1 P1 C31 48.03(11) . .
Pb2 Pt1 P1 C21 -155.39(18) . .
P2 Pt1 P1 C21 -38.36(14) . .
Pb1 Pt1 P1 C21 167.83(9) . .
Pb2 Pt1 P2 C41 154.93(18) . .
P1 Pt1 P2 C41 33.42(14) . .
Pb1 Pt1 P2 C41 -172.77(9) . .
Pb2 Pt1 P2 C51 -86.72(19) . .
P1 Pt1 P2 C51 151.77(12) . .
Pb1 Pt1 P2 C51 -54.42(11) . .
Pb2 Pt1 P2 C61 40.01(18) . .
P1 Pt1 P2 C61 -81.50(14) . .
Pb1 Pt1 P2 C61 72.30(10) . .
P1 Pt1 P2 Pb2 -121.51(18) . .
Pb1 Pt1 P2 Pb2 32.30(16) . .
Pt1 Pb2 P2 C41 -43.0(3) . .
C66 Pb2 P2 C41 76.6(2) . .
Pt1 Pb2 P2 C51 113.15(14) . .
C66 Pb2 P2 C51 -127.17(13) . .
Pt1 Pb2 P2 C61 -142.84(16) . .
C66 Pb2 P2 C61 -23.15(12) . .
Cl1 Pb2 P2 C61 52.74(15) . .
C66 Pb2 P2 Pt1 119.68(18) . .
Cl1 Pb2 P2 Pt1 -164.4(2) . .
C31 P1 C11 C16 57.1(2) . .
C21 P1 C11 C16 -51.5(2) . .
Pt1 P1 C11 C16 -170.84(18) . .
C31 P1 C11 C12 -172.1(2) . .
C21 P1 C11 C12 79.4(2) . .
Pt1 P1 C11 C12 -39.9(2) . .
C16 C11 C12 C13 -52.4(3) . .
P1 C11 C12 C13 174.4(2) . .
C11 C12 C13 C14 53.1(3) . .
C12 C13 C14 C15 -56.2(4) . .
C13 C14 C15 C16 58.4(4) . .
C14 C15 C16 C11 -57.4(3) . .
C12 C11 C16 C15 54.5(3) . .
P1 C11 C16 C15 -174.5(2) . .
C11 P1 C21 C22 -164.2(2) . .
C31 P1 C21 C22 87.8(2) . .
Pt1 P1 C21 C22 -43.5(2) . .
C11 P1 C21 C26 -39.4(3) . .
C31 P1 C21 C26 -147.3(2) . .
Pt1 P1 C21 C26 81.3(2) . .
C26 C21 C22 C23 58.0(3) . .
P1 C21 C22 C23 -173.5(2) . .
C21 C22 C23 C24 -57.3(4) . .
C22 C23 C24 C25 55.1(4) . .
C23 C24 C25 C26 -55.5(4) . .
C24 C25 C26 C21 57.4(4) . .
C22 C21 C26 C25 -57.6(3) . .
P1 C21 C26 C25 176.1(2) . .
C11 P1 C31 C36 -165.5(2) . .
C21 P1 C31 C36 -52.3(3) . .
Pt1 P1 C31 C36 70.0(3) . .
C11 P1 C31 C32 66.0(3) . .
C21 P1 C31 C32 179.1(2) . .
Pt1 P1 C31 C32 -58.6(3) . .
C36 C31 C32 C33 56.6(4) . .
P1 C31 C32 C33 -171.7(2) . .
C31 C32 C33 C34 -56.4(4) . .
C32 C33 C34 C35 54.6(4) . .
C33 C34 C35 C36 -54.4(4) . .
C32 C31 C36 C35 -56.0(4) . .
P1 C31 C36 C35 174.3(2) . .
C34 C35 C36 C31 55.6(4) . .
C51 P2 C41 C46 -51.3(2) . .
C61 P2 C41 C46 -163.9(2) . .
Pt1 P2 C41 C46 75.9(2) . .
Pb2 P2 C41 C46 105.3(3) . .
C51 P2 C41 C42 -175.05(19) . .
C61 P2 C41 C42 72.3(2) . .
Pt1 P2 C41 C42 -47.8(2) . .
Pb2 P2 C41 C42 -18.4(3) . .
C46 C41 C42 C43 55.7(3) . .
P2 C41 C42 C43 -178.89(19) . .
C41 C42 C43 C44 -55.5(3) . .
C42 C43 C44 C45 55.6(4) . .
C43 C44 C45 C46 -56.7(3) . .
C44 C45 C46 C41 57.3(3) . .
C42 C41 C46 C45 -56.1(3) . .
P2 C41 C46 C45 -179.6(2) . .
C41 P2 C51 C52 175.0(2) . .
C61 P2 C51 C52 -73.5(2) . .
Pt1 P2 C51 C52 56.1(2) . .
Pb2 P2 C51 C52 9.5(2) . .
C41 P2 C51 C56 -59.7(2) . .
C61 P2 C51 C56 51.8(2) . .
Pt1 P2 C51 C56 -178.57(16) . .
Pb2 P2 C51 C56 134.7(2) . .
C56 C51 C52 C53 52.8(3) . .
P2 C51 C52 C53 179.6(2) . .
C51 C52 C53 C54 -55.7(3) . .
C52 C53 C54 C55 56.3(3) . .
C53 C54 C55 C56 -57.1(3) . .
C54 C55 C56 C51 56.1(3) . .
C52 C51 C56 C55 -52.8(3) . .
P2 C51 C56 C55 179.76(19) . .
C41 P2 C61 C66 -102.2(2) . .
C51 P2 C61 C66 146.28(19) . .
Pt1 P2 C61 C66 13.3(2) . .
Pb2 P2 C61 C66 40.3(2) . .
C41 P2 C61 C62 24.2(2) . .
C51 P2 C61 C62 -87.3(2) . .
Pt1 P2 C61 C62 139.72(19) . .
Pb2 P2 C61 C62 166.7(2) . .
C66 C61 C62 C63 -54.8(3) . .
P2 C61 C62 C63 178.0(2) . .
C61 C62 C63 C64 54.6(3) . .
C62 C63 C64 C65 -55.2(3) . .
C63 C64 C65 C66 56.6(3) . .
C64 C65 C66 C61 -57.9(3) . .
C64 C65 C66 Pb2 -161.2(3) . .
C62 C61 C66 C65 56.8(3) . .
P2 C61 C66 C65 -174.04(19) . .
C62 C61 C66 Pb2 -169.3(2) . .
P2 C61 C66 Pb2 -40.11(19) . .
Pt1 Pb2 C66 C65 -167.8(3) . .
P2 Pb2 C66 C65 142.2(3) . .
Cl1 Pb2 C66 C65 32.5(3) . .
Cl1 Pb2 C66 C65 -40.8(4) 2_656 .
Pt1 Pb2 C66 C61 78.1(2) . .
P2 Pb2 C66 C61 28.05(14) . .
Cl1 Pb2 C66 C61 -81.70(18) . .
Cl1 Pb2 C66 C61 -155.0(2) 2_656 .
C111 B100 C101 C102 147.1(3) . .
C121 B100 C101 C102 26.8(4) . .
C131 B100 C101 C102 -90.6(3) . .
C111 B100 C101 C106 -37.3(3) . .
C121 B100 C101 C106 -157.6(3) . .
C131 B100 C101 C106 84.9(3) . .
C106 C101 C102 C103 0.6(4) . .
B100 C101 C102 C103 176.3(3) . .
C101 C102 C103 C104 0.7(4) . .
C101 C102 C103 Cl91 -178.5(2) . .
C102 C103 C104 C105 -1.6(4) . .
Cl91 C103 C104 C105 177.6(2) . .
C103 C104 C105 C106 1.3(4) . .
C103 C104 C105 Cl90 -178.1(2) . .
C104 C105 C106 C101 -0.1(5) . .
Cl90 C105 C106 C101 179.3(2) . .
C102 C101 C106 C105 -0.9(4) . .
B100 C101 C106 C105 -176.7(3) . .
C121 B100 C111 C116 -101.4(3) . .
C131 B100 C111 C116 21.0(4) . .
C101 B100 C111 C116 140.7(3) . .
C121 B100 C111 C112 76.2(3) . .
C131 B100 C111 C112 -161.4(2) . .
C101 B100 C111 C112 -41.7(3) . .
C116 C111 C112 C113 -0.8(4) . .
B100 C111 C112 C113 -178.6(2) . .
C111 C112 C113 C114 0.1(4) . .
C111 C112 C113 Cl92 -179.6(2) . .
C112 C113 C114 C115 0.6(4) . .
Cl92 C113 C114 C115 -179.7(2) . .
C113 C114 C115 C116 -0.5(4) . .
C113 C114 C115 Cl93 178.5(2) . .
C114 C115 C116 C111 -0.2(4) . .
Cl93 C115 C116 C111 -179.2(2) . .
C112 C111 C116 C115 0.9(4) . .
B100 C111 C116 C115 178.5(2) . .
C111 B100 C121 C126 166.7(2) . .
C131 B100 C121 C126 42.5(3) . .
C101 B100 C121 C126 -74.3(3) . .
C111 B100 C121 C122 -21.6(4) . .
C131 B100 C121 C122 -145.8(3) . .
C101 B100 C121 C122 97.4(3) . .
C126 C121 C122 C123 2.5(4) . .
B100 C121 C122 C123 -169.4(3) . .
C121 C122 C123 C124 1.5(4) . .
C121 C122 C123 Cl94 179.8(2) . .
C122 C123 C124 C125 -3.0(4) . .
Cl94 C123 C124 C125 178.6(2) . .
C123 C124 C125 C126 0.6(4) . .
C123 C124 C125 Cl95 179.3(2) . .
C124 C125 C126 C121 3.4(4) . .
Cl95 C125 C126 C121 -175.3(2) . .
C122 C121 C126 C125 -4.8(4) . .
B100 C121 C126 C125 167.4(3) . .
C111 B100 C131 C136 108.4(3) . .
C121 B100 C131 C136 -128.1(3) . .
C101 B100 C131 C136 -11.9(4) . .
C111 B100 C131 C132 -73.3(3) . .
C121 B100 C131 C132 50.2(4) . .
C101 B100 C131 C132 166.4(3) . .
C136 C131 C132 C133 -0.8(4) . .
B100 C131 C132 C133 -179.2(3) . .
C131 C132 C133 C134 0.9(5) . .
C131 C132 C133 Cl96 180.0(2) . .
C132 C133 C134 C135 -0.3(5) . .
Cl96 C133 C134 C135 -179.4(2) . .
C133 C134 C135 C136 -0.3(5) . .
C133 C134 C135 Cl97 179.4(2) . .
C134 C135 C136 C131 0.3(5) . .
Cl97 C135 C136 C131 -179.4(2) . .
C132 C131 C136 C135 0.3(4) . .
B100 C131 C136 C135 178.6(3) . .
